data_7102597
loop_
_publ_author_name
'de Bettencourt Dias, Ana'
'Viswanathan, Subha'

_publ_section_title
;
 Luminescent Ln3+ nitrobenzoato complexes: first examples of
 sensitization of green and red emission.
;
_journal_issue 8
_journal_name_full 'Chemical communications (Cambridge, England)'
_journal_page_first 1024
_journal_page_last 1025
_journal_paper_doi 10.1039/b402038c
_journal_year 2004
_chemical_formula_sum 'C66 H53 Eu2 N6 O32.5 S6'
_chemical_formula_weight 1946.42
_chemical_name_systematic
;
?
;
_space_group_IT_number 2
_symmetry_cell_setting triclinic
_symmetry_space_group_name_Hall '-P 1'
_symmetry_space_group_name_H-M 'P -1'
_atom_sites_solution_hydrogens geom
_atom_sites_solution_primary direct
_atom_sites_solution_secondary difmap
_audit_creation_method SHELXL-97
_cell_angle_alpha 112.99(3)
_cell_angle_beta 96.74(3)
_cell_angle_gamma 90.22(3)
_cell_formula_units_Z 2
_cell_length_a 11.372(2)
_cell_length_b 17.016(3)
_cell_length_c 20.126(4)
_cell_measurement_reflns_used 9543
_cell_measurement_temperature 89(2)
_cell_measurement_theta_max 32.73
_cell_measurement_theta_min 2.39
_cell_volume 3555.3(12)
_computing_cell_refinement 'Bruker SMART'
_computing_data_collection 'Bruker SMART'
_computing_data_reduction 'Bruker SAINT'
_computing_molecular_graphics 'Bruker SHELXTL'
_computing_publication_material 'Bruker SHELXTL'
_computing_structure_refinement 'SHELXL-97 (Sheldrick, 1997)'
_computing_structure_solution 'SHELXS-97 (Sheldrick, 1990)'
_diffrn_ambient_temperature 89(2)
_diffrn_detector_area_resol_mean 8.3
_diffrn_measured_fraction_theta_full 0.995
_diffrn_measured_fraction_theta_max 0.995
_diffrn_measurement_device_type 'APEX CCD detector'
_diffrn_measurement_method 'Phi and omega scans'
_diffrn_radiation_monochromator graphite
_diffrn_radiation_source 'fine-focus sealed tube'
_diffrn_radiation_type MoK\a
_diffrn_radiation_wavelength 0.71073
_diffrn_reflns_av_R_equivalents 0.0259
_diffrn_reflns_av_sigmaI/netI 0.0390
_diffrn_reflns_limit_h_max 14
_diffrn_reflns_limit_h_min -14
_diffrn_reflns_limit_k_max 22
_diffrn_reflns_limit_k_min -22
_diffrn_reflns_limit_l_max 26
_diffrn_reflns_limit_l_min -26
_diffrn_reflns_number 35649
_diffrn_reflns_theta_full 27.50
_diffrn_reflns_theta_max 27.50
_diffrn_reflns_theta_min 1.30
_diffrn_standards_decay_% 0.001
_exptl_absorpt_coefficient_mu 2.023
_exptl_absorpt_correction_T_max 0.8233
_exptl_absorpt_correction_T_min 0.4984
_exptl_absorpt_correction_type multi-scan
_exptl_absorpt_process_details 'SADABS SHELXL-97 (Sheldrick, 1997)'
_exptl_crystal_colour colorless
_exptl_crystal_density_diffrn 1.818
_exptl_crystal_density_method 'not measured'
_exptl_crystal_description plate
_exptl_crystal_F_000 1946
_exptl_crystal_size_max 0.40
_exptl_crystal_size_mid 0.22
_exptl_crystal_size_min 0.10
_refine_diff_density_max 6.595
_refine_diff_density_min -2.852
_refine_diff_density_rms 0.164
_refine_ls_extinction_method none
_refine_ls_goodness_of_fit_ref 1.088
_refine_ls_hydrogen_treatment mixed
_refine_ls_matrix_type full
_refine_ls_number_parameters 1002
_refine_ls_number_reflns 16245
_refine_ls_number_restraints 20
_refine_ls_restrained_S_all 1.087
_refine_ls_R_factor_all 0.0541
_refine_ls_R_factor_gt 0.0462
_refine_ls_shift/su_max 0.002
_refine_ls_shift/su_mean 0.000
_refine_ls_structure_factor_coef Fsqd
_refine_ls_weighting_details 'calc w=1/[\s^2^(Fo^2^)+(0.0474P)^2^+18.1622P] where P=(Fo^2^+2Fc^2^)/3'
_refine_ls_weighting_scheme calc
_refine_ls_wR_factor_gt 0.1121
_refine_ls_wR_factor_ref 0.1168
_reflns_number_gt 13977
_reflns_number_total 16245
_reflns_threshold_expression >2sigma(I)
_cod_data_source_file b402038c.txt
_cod_data_source_block p1bar_1
_cod_depositor_comments
;
The following automatic conversions were performed:
'_symmetry_cell_setting' value 'Triclinic' changed to 'triclinic'
according to '/home/saulius/struct/CIF-dictionaries/cif_core.dic'
dictionary named 'cif_core.dic' version 2.4.1 from 2010-06-29.

Automatic conversion script
Id: cif_fix_enum 1527 2010-12-29 10:47:43Z saulius 
;
_cod_original_sg_symbol_H-M P-1
_cod_original_formula_sum 'C66 H53 Eu2 N6 O32.50 S6'
_cod_database_code 7102597

loop_
_symmetry_equiv_pos_as_xyz
'x, y, z'
'-x, -y, -z'

loop_
_atom_site_label
_atom_site_type_symbol
_atom_site_fract_x
_atom_site_fract_y
_atom_site_fract_z
_atom_site_U_iso_or_equiv
_atom_site_adp_type
_atom_site_occupancy
_atom_site_symmetry_multiplicity
_atom_site_calc_flag
_atom_site_refinement_flags
_atom_site_disorder_assembly
_atom_site_disorder_group
S2A S 0.2843(5) 0.6436(4) 0.9195(3) 0.0323(5) Uani 0.300(5) 1 d PD A 1
C12A C 0.2058(16) 0.6296(12) 0.8315(8) 0.0206(7) Uani 0.300(5) 1 d PD A 1
H12A H 0.1382 0.6592 0.8239 0.025 Uiso 0.300(5) 1 calc PR A 1
C13A C 0.3728(17) 0.5642(13) 0.8787(10) 0.0206(7) Uani 0.300(5) 1 d PD A 1
H13A H 0.4331 0.5451 0.9048 0.025 Uiso 0.300(5) 1 calc PR A 1
C14A C 0.3491(4) 0.5300(3) 0.8043(3) 0.0206(7) Uani 0.300(5) 1 d PD A 1
C15A C 0.2574(15) 0.5719(12) 0.7795(10) 0.0206(7) Uani 0.300(5) 1 d PD A 1
H15A H 0.2347 0.5595 0.7293 0.025 Uiso 0.300(5) 1 calc PR A 1
S2B S 0.19144(19) 0.63739(15) 0.85508(13) 0.0323(5) Uani 0.700(5) 1 d PD A 2
C12B C 0.3124(7) 0.6338(6) 0.9168(5) 0.0206(7) Uani 0.700(5) 1 d PD A 2
H12B H 0.3240 0.6675 0.9676 0.025 Uiso 0.700(5) 1 calc PR A 2
C13B C 0.2415(7) 0.5577(5) 0.7850(5) 0.0206(7) Uani 0.700(5) 1 d PD A 2
H13B H 0.1998 0.5342 0.7372 0.025 Uiso 0.700(5) 1 calc PR A 2
C14B C 0.3491(4) 0.5300(3) 0.8043(3) 0.0206(7) Uani 0.700(5) 1 d PD A 2
C15B C 0.3864(8) 0.5750(6) 0.8797(5) 0.0206(7) Uani 0.700(5) 1 d PD A 2
H15B H 0.4589 0.5646 0.9028 0.025 Uiso 0.700(5) 1 calc PR A 2
S6A S 1.2950(3) -0.1171(3) 0.18507(12) 0.0272(6) Uani 0.778(5) 1 d PD B 1
C56A C 1.1905(7) -0.1158(5) 0.1152(4) 0.0176(6) Uani 0.778(5) 1 d PD B 1
H56A H 1.1873 -0.1525 0.0652 0.021 Uiso 0.778(5) 1 calc PR B 1
C57A C 1.1135(7) -0.0531(4) 0.1439(4) 0.0176(6) Uani 0.778(5) 1 d PD B 1
H57A H 1.0485 -0.0422 0.1150 0.021 Uiso 0.778(5) 1 calc PR B 1
C58A C 1.1384(4) -0.0058(3) 0.2202(2) 0.0176(6) Uani 0.778(5) 1 d PD B 1
C59A C 1.2367(7) -0.0320(4) 0.2503(4) 0.0176(6) Uani 0.778(5) 1 d PD B 1
H59A H 1.2686 -0.0068 0.3002 0.021 Uiso 0.778(5) 1 calc PR B 1
S6B S 1.2168(6) -0.1202(5) 0.1086(4) 0.0272(6) Uani 0.222(5) 1 d PD B 2
C56B C 1.281(4) -0.112(3) 0.1937(12) 0.0176(6) Uani 0.222(5) 1 d PD B 2
H56B H 1.3430 -0.1457 0.2028 0.021 Uiso 0.222(5) 1 calc PR B 2
C57B C 1.228(2) -0.0494(14) 0.2456(12) 0.0176(6) Uani 0.222(5) 1 d PD B 2
H57B H 1.2499 -0.0356 0.2961 0.021 Uiso 0.222(5) 1 calc PR B 2
C58B C 1.1384(4) -0.0058(3) 0.2202(2) 0.0176(6) Uani 0.222(5) 1 d PD B 2
C59B C 1.122(2) -0.0394(14) 0.1449(10) 0.0176(6) Uani 0.222(5) 1 d PD B 2
H59B H 1.0661 -0.0203 0.1165 0.021 Uiso 0.222(5) 1 calc PR B 2
N2 N 0.6816(4) 0.3392(3) 0.7667(2) 0.0259(9) Uani 1 1 d . A .
O5 O 0.7532(4) 0.2985(3) 0.7269(2) 0.0353(7) Uani 1 1 d . . .
O6 O 0.6901(4) 0.3544(3) 0.8321(2) 0.0353(7) Uani 1 1 d . . .
Eu1 Eu 0.736747(19) 0.383334(13) 0.512611(11) 0.01278(6) Uani 1 1 d . . .
Eu2 Eu 0.722415(19) 0.138572(14) 0.489389(11) 0.01408(6) Uani 1 1 d . . .
S1 S 0.16197(14) 0.06168(10) -0.00683(8) 0.0348(3) Uani 1 1 d . . .
S3 S 0.42398(14) 0.88103(10) 0.99700(9) 0.0400(4) Uani 1 1 d . . .
S4 S 1.32531(14) 0.44579(10) 0.99753(7) 0.0339(3) Uani 1 1 d . . .
S5 S 1.09233(15) -0.36964(11) 0.03792(9) 0.0414(4) Uani 1 1 d . . .
C1 C 0.2271(4) 0.1301(3) 0.1310(2) 0.0160(9) Uani 1 1 d . . .
C2 C 0.0592(4) 0.1208(3) 0.0426(2) 0.0174(9) Uani 1 1 d . . .
H2 H -0.0181 0.1293 0.0239 0.021 Uiso 1 1 calc R . .
C3 C 0.1103(4) 0.1563(3) 0.1189(3) 0.0207(9) Uani 1 1 d . . .
H3 H 0.0697 0.1932 0.1569 0.025 Uiso 1 1 calc R . .
C4 C 0.2656(5) 0.0786(3) 0.0663(3) 0.0221(10) Uani 1 1 d . . .
H4 H 0.3415 0.0552 0.0628 0.027 Uiso 1 1 calc R . .
C5 C 0.2983(4) 0.1532(3) 0.2030(2) 0.0153(8) Uani 1 1 d . . .
C6 C 0.2581(4) 0.2144(3) 0.2646(2) 0.0161(8) Uani 1 1 d . . .
H6 H 0.1859 0.2409 0.2601 0.019 Uiso 1 1 calc R . .
C7 C 0.3246(4) 0.2360(3) 0.3320(2) 0.0152(8) Uani 1 1 d . . .
C8 C 0.4318(4) 0.2015(3) 0.3424(2) 0.0143(8) Uani 1 1 d . . .
C9 C 0.4691(4) 0.1383(3) 0.2809(2) 0.0170(9) Uani 1 1 d . . .
H9 H 0.5406 0.1112 0.2857 0.020 Uiso 1 1 calc R . .
C10 C 0.4031(4) 0.1146(3) 0.2130(2) 0.0164(9) Uani 1 1 d . . .
H10 H 0.4300 0.0711 0.1722 0.020 Uiso 1 1 calc R . .
C11 C 0.5150(4) 0.2317(3) 0.4131(2) 0.0150(8) Uani 1 1 d . . .
C16 C 0.4159(4) 0.4629(3) 0.7549(2) 0.0178(9) Uani 1 1 d . . .
C17 C 0.5159(4) 0.4328(3) 0.7818(2) 0.0189(9) Uani 1 1 d . A .
H17 H 0.5412 0.4550 0.8327 0.023 Uiso 1 1 calc R . .
C18 C 0.5791(4) 0.3702(3) 0.7343(2) 0.0191(9) Uani 1 1 d . . .
C19 C 0.5464(4) 0.3361(3) 0.6591(2) 0.0187(9) Uani 1 1 d . A .
C20 C 0.4450(4) 0.3657(3) 0.6330(2) 0.0204(9) Uani 1 1 d . . .
H20 H 0.4198 0.3438 0.5821 0.024 Uiso 1 1 calc R A .
C21 C 0.3801(4) 0.4265(3) 0.6796(2) 0.0189(9) Uani 1 1 d . A .
H21 H 0.3096 0.4440 0.6603 0.023 Uiso 1 1 calc R . .
C22 C 0.6129(4) 0.2692(3) 0.6055(2) 0.0187(9) Uani 1 1 d . . .
C23 C 0.5201(4) 0.8316(3) 1.0375(2) 0.0170(9) Uani 1 1 d . . .
H23 H 0.5340 0.8434 1.0880 0.020 Uiso 1 1 calc R . .
C24 C 0.5770(4) 0.7678(3) 0.9803(2) 0.0193(9) Uani 1 1 d . . .
H24 H 0.6360 0.7326 0.9894 0.023 Uiso 1 1 calc R . .
C25 C 0.5350(4) 0.7634(3) 0.9093(2) 0.0168(9) Uani 1 1 d . . .
C26 C 0.4516(4) 0.8224(3) 0.9116(3) 0.0243(10) Uani 1 1 d . . .
H26 H 0.4138 0.8293 0.8698 0.029 Uiso 1 1 calc R . .
C27 C 0.5715(4) 0.7010(3) 0.8413(2) 0.0136(8) Uani 1 1 d . . .
C28 C 0.6770(4) 0.6600(3) 0.8423(2) 0.0147(8) Uani 1 1 d . . .
H28 H 0.7275 0.6729 0.8867 0.018 Uiso 1 1 calc R . .
C29 C 0.7075(4) 0.6000(3) 0.7777(2) 0.0139(8) Uani 1 1 d . . .
C30 C 0.6376(4) 0.5773(3) 0.7107(2) 0.0138(8) Uani 1 1 d . . .
C31 C 0.5332(4) 0.6207(3) 0.7110(2) 0.0157(8) Uani 1 1 d . . .
H31 H 0.4835 0.6087 0.6664 0.019 Uiso 1 1 calc R . .
C32 C 0.5009(4) 0.6807(3) 0.7744(2) 0.0151(8) Uani 1 1 d . . .
H32 H 0.4293 0.7088 0.7726 0.018 Uiso 1 1 calc R . .
C33 C 0.6684(4) 0.5092(3) 0.6422(2) 0.0153(8) Uani 1 1 d . . .
C34 C 1.4203(4) 0.3870(3) 0.9456(3) 0.0233(10) Uani 1 1 d . . .
H34 H 1.4986 0.3786 0.9630 0.028 Uiso 1 1 calc R . .
C35 C 1.3692(4) 0.3501(3) 0.8706(3) 0.0217(10) Uani 1 1 d . . .
H35 H 1.4087 0.3126 0.8323 0.026 Uiso 1 1 calc R . .
C36 C 1.2518(4) 0.3767(3) 0.8608(2) 0.0182(9) Uani 1 1 d . . .
C37 C 1.2164(5) 0.4285(3) 0.9262(3) 0.0238(10) Uani 1 1 d . . .
H37 H 1.1406 0.4519 0.9312 0.029 Uiso 1 1 calc R . .
C38 C 1.1781(4) 0.3538(3) 0.7893(2) 0.0161(9) Uani 1 1 d . . .
C39 C 1.2142(4) 0.2932(3) 0.7268(2) 0.0165(9) Uani 1 1 d . . .
H39 H 1.2858 0.2655 0.7299 0.020 Uiso 1 1 calc R . .
C40 C 1.1458(4) 0.2729(3) 0.6600(2) 0.0153(8) Uani 1 1 d . . .
C41 C 1.0397(4) 0.3100(3) 0.6519(2) 0.0160(9) Uani 1 1 d . . .
C42 C 1.0063(4) 0.3728(3) 0.7145(3) 0.0198(9) Uani 1 1 d . . .
H42 H 0.9359 0.4017 0.7112 0.024 Uiso 1 1 calc R . .
C43 C 1.0740(4) 0.3940(3) 0.7817(2) 0.0188(9) Uani 1 1 d . . .
H43 H 1.0487 0.4369 0.8235 0.023 Uiso 1 1 calc R . .
C44 C 0.9509(4) 0.2840(3) 0.5832(2) 0.0156(8) Uani 1 1 d . . .
C45 C 0.9887(3) -0.3358(3) -0.0127(2) 0.0130(8) Uani 1 1 d . . .
H45 H 0.9741 -0.3567 -0.0643 0.016 Uiso 1 1 calc R . .
C46 C 0.9263(4) -0.2676(3) 0.0398(3) 0.0224(10) Uani 1 1 d . . .
H46 H 0.8646 -0.2376 0.0257 0.027 Uiso 1 1 calc R . .
C47 C 0.9685(4) -0.2513(3) 0.1140(3) 0.0183(9) Uani 1 1 d . . .
C48 C 1.0586(4) -0.3030(3) 0.1200(3) 0.0236(10) Uani 1 1 d . . .
H48 H 1.0973 -0.3013 0.1650 0.028 Uiso 1 1 calc R . .
C49 C 0.9257(4) -0.1854(3) 0.1775(2) 0.0154(8) Uani 1 1 d . . .
C50 C 0.8220(4) -0.1446(3) 0.1690(2) 0.0158(9) Uani 1 1 d . . .
H50 H 0.7788 -0.1593 0.1221 0.019 Uiso 1 1 calc R . .
C51 C 0.7829(4) -0.0830(3) 0.2291(2) 0.0149(8) Uani 1 1 d . . .
C52 C 0.8408(4) -0.0580(3) 0.2997(2) 0.0155(8) Uani 1 1 d . . .
C53 C 0.9430(4) -0.0993(3) 0.3078(2) 0.0182(9) Uani 1 1 d . . .
H53 H 0.9852 -0.0847 0.3550 0.022 Uiso 1 1 calc R . .
C54 C 0.9855(4) -0.1617(3) 0.2483(3) 0.0170(9) Uani 1 1 d . . .
H54 H 1.0559 -0.1887 0.2557 0.020 Uiso 1 1 calc R . .
C55 C 0.7976(4) 0.0114(3) 0.3637(2) 0.0165(9) Uani 1 1 d . . .
C60 C 1.0655(4) 0.0627(3) 0.2635(2) 0.0138(8) Uani 1 1 d . . .
C61 C 0.9719(4) 0.0909(3) 0.2290(2) 0.0162(9) Uani 1 1 d . B .
H61 H 0.9570 0.0683 0.1774 0.019 Uiso 1 1 calc R . .
C62 C 0.9003(4) 0.1521(3) 0.2703(2) 0.0151(8) Uani 1 1 d . . .
C63 C 0.9153(4) 0.1872(3) 0.3459(2) 0.0153(8) Uani 1 1 d . B .
C64 C 1.0104(4) 0.1590(3) 0.3797(2) 0.0185(9) Uani 1 1 d . . .
H64 H 1.0246 0.1814 0.4314 0.022 Uiso 1 1 calc R B .
C65 C 1.0848(4) 0.0987(3) 0.3396(2) 0.0189(9) Uani 1 1 d . B .
H65 H 1.1497 0.0818 0.3643 0.023 Uiso 1 1 calc R . .
C66 C 0.8396(4) 0.2523(3) 0.3934(2) 0.0147(8) Uani 1 1 d . . .
N1 N 0.2724(3) 0.2951(2) 0.3949(2) 0.0182(8) Uani 1 1 d . . .
N3 N 0.8224(4) 0.5624(3) 0.7861(2) 0.0231(9) Uani 1 1 d . . .
N4 N 1.1961(3) 0.2140(3) 0.5966(2) 0.0201(8) Uani 1 1 d . . .
N5 N 0.6709(3) -0.0456(3) 0.2134(2) 0.0179(8) Uani 1 1 d . . .
N6 N 0.8020(3) 0.1771(3) 0.2301(2) 0.0193(8) Uani 1 1 d . B .
O1 O 0.3055(3) 0.2922(2) 0.45426(18) 0.0254(8) Uani 1 1 d . . .
O2 O 0.1965(3) 0.3414(2) 0.38526(19) 0.0307(9) Uani 1 1 d . . .
O3 O 0.5575(3) 0.3069(2) 0.43805(17) 0.0171(6) Uani 1 1 d . . .
O4 O 0.5401(3) 0.1751(2) 0.43821(16) 0.0172(6) Uani 1 1 d . . .
O7 O 0.5945(4) 0.1927(2) 0.59355(19) 0.0277(8) Uani 1 1 d . A .
O8 O 0.6805(3) 0.2923(2) 0.56960(16) 0.0182(6) Uani 1 1 d . A .
O9 O 0.9106(3) 0.5974(3) 0.7787(2) 0.0342(9) Uani 1 1 d . . .
O10 O 0.8225(4) 0.5024(3) 0.8055(2) 0.0333(9) Uani 1 1 d . . .
O11 O 0.5960(3) 0.4864(2) 0.58417(16) 0.0185(7) Uani 1 1 d . . .
O12 O 0.7658(3) 0.4744(2) 0.64397(17) 0.0189(7) Uani 1 1 d . . .
O13 O 1.1679(3) 0.2211(2) 0.53807(18) 0.0254(8) Uani 1 1 d . . .
O14 O 1.2661(3) 0.1631(2) 0.6046(2) 0.0313(9) Uani 1 1 d . . .
O15 O 0.9233(3) 0.3426(2) 0.56153(16) 0.0165(6) Uani 1 1 d . . .
O16 O 0.9077(3) 0.2088(2) 0.55763(17) 0.0190(7) Uani 1 1 d . . .
O17 O 0.6765(3) 0.0107(2) 0.19036(18) 0.0238(7) Uani 1 1 d . . .
O18 O 0.5784(3) -0.0773(3) 0.21959(19) 0.0266(8) Uani 1 1 d . . .
O19 O 0.8588(3) 0.0324(2) 0.42628(16) 0.0181(7) Uani 1 1 d . . .
O20 O 0.7056(3) 0.0479(2) 0.35540(17) 0.0187(7) Uani 1 1 d . . .
O21 O 0.7162(3) 0.2066(2) 0.26177(18) 0.0226(7) Uani 1 1 d . . .
O22 O 0.8093(3) 0.1660(3) 0.16684(19) 0.0329(9) Uani 1 1 d . . .
O23 O 0.8416(3) 0.3276(2) 0.39791(17) 0.0190(7) Uani 1 1 d . B .
O24 O 0.7803(3) 0.22978(19) 0.43347(16) 0.0149(6) Uani 1 1 d . B .
O25 O 0.8856(3) 0.4886(2) 0.52829(17) 0.0186(7) Uani 1 1 d . . .
O26 O 0.6567(3) 0.4703(2) 0.44438(17) 0.0202(7) Uani 1 1 d . . .
O27 O 0.6004(3) 0.0143(2) 0.46554(17) 0.0172(6) Uani 1 1 d . . .
O28 O 0.7828(3) 0.0815(3) 0.5845(2) 0.0323(9) Uani 1 1 d . . .
O95 O 0.6604(3) 0.9187(2) 0.55040(17) 0.0173(6) Uani 1 1 d . . .
O96 O 0.1549(3) 0.4143(2) 0.55334(18) 0.0181(6) Uani 1 1 d . . .
O97 O 0.5338(3) 0.0870(2) 0.65880(19) 0.0249(7) Uani 1 1 d . . .
O98 O 0.9636(3) 0.4327(2) 0.34892(19) 0.0240(7) Uani 1 1 d . . .
O99 O 0.9121(6) 0.9571(5) 0.5221(4) 0.0254(15) Uani 0.50 1 d P . .

loop_
_atom_site_aniso_label
_atom_site_aniso_U_11
_atom_site_aniso_U_22
_atom_site_aniso_U_33
_atom_site_aniso_U_23
_atom_site_aniso_U_13
_atom_site_aniso_U_12
S2A 0.0214(10) 0.0346(10) 0.0357(11) 0.0073(9) 0.0063(8) 0.0109(8)
C12A 0.0131(14) 0.0239(17) 0.0270(14) 0.0121(12) 0.0045(11) 0.0002(12)
C13A 0.0131(14) 0.0239(17) 0.0270(14) 0.0121(12) 0.0045(11) 0.0002(12)
C14A 0.0131(14) 0.0239(17) 0.0270(14) 0.0121(12) 0.0045(11) 0.0002(12)
C15A 0.0131(14) 0.0239(17) 0.0270(14) 0.0121(12) 0.0045(11) 0.0002(12)
S2B 0.0214(10) 0.0346(10) 0.0357(11) 0.0073(9) 0.0063(8) 0.0109(8)
C12B 0.0131(14) 0.0239(17) 0.0270(14) 0.0121(12) 0.0045(11) 0.0002(12)
C13B 0.0131(14) 0.0239(17) 0.0270(14) 0.0121(12) 0.0045(11) 0.0002(12)
C14B 0.0131(14) 0.0239(17) 0.0270(14) 0.0121(12) 0.0045(11) 0.0002(12)
C15B 0.0131(14) 0.0239(17) 0.0270(14) 0.0121(12) 0.0045(11) 0.0002(12)
S6A 0.0161(11) 0.0292(10) 0.0346(10) 0.0102(9) 0.0051(8) 0.0084(7)
C56A 0.0137(13) 0.0176(15) 0.0213(13) 0.0071(11) 0.0033(10) 0.0003(11)
C57A 0.0137(13) 0.0176(15) 0.0213(13) 0.0071(11) 0.0033(10) 0.0003(11)
C58A 0.0137(13) 0.0176(15) 0.0213(13) 0.0071(11) 0.0033(10) 0.0003(11)
C59A 0.0137(13) 0.0176(15) 0.0213(13) 0.0071(11) 0.0033(10) 0.0003(11)
S6B 0.0161(11) 0.0292(10) 0.0346(10) 0.0102(9) 0.0051(8) 0.0084(7)
C56B 0.0137(13) 0.0176(15) 0.0213(13) 0.0071(11) 0.0033(10) 0.0003(11)
C57B 0.0137(13) 0.0176(15) 0.0213(13) 0.0071(11) 0.0033(10) 0.0003(11)
C58B 0.0137(13) 0.0176(15) 0.0213(13) 0.0071(11) 0.0033(10) 0.0003(11)
C59B 0.0137(13) 0.0176(15) 0.0213(13) 0.0071(11) 0.0033(10) 0.0003(11)
N2 0.024(2) 0.038(3) 0.017(2) 0.0123(18) 0.0060(17) 0.0130(19)
O5 0.0332(15) 0.0560(19) 0.0209(13) 0.0166(13) 0.0132(11) 0.0252(14)
O6 0.0332(15) 0.0560(19) 0.0209(13) 0.0166(13) 0.0132(11) 0.0252(14)
Eu1 0.01605(11) 0.01372(11) 0.00828(10) 0.00350(8) 0.00345(8) 0.00008(8)
Eu2 0.01688(11) 0.01549(11) 0.01055(10) 0.00588(8) 0.00172(8) -0.00101(8)
S1 0.0361(8) 0.0391(8) 0.0239(6) 0.0080(6) -0.0005(6) -0.0009(6)
S3 0.0344(8) 0.0387(8) 0.0368(8) 0.0019(6) 0.0122(6) 0.0144(6)
S4 0.0366(8) 0.0405(8) 0.0193(6) 0.0073(6) -0.0002(5) -0.0031(6)
S5 0.0377(8) 0.0444(9) 0.0405(8) 0.0122(7) 0.0147(7) 0.0170(7)
C1 0.015(2) 0.016(2) 0.017(2) 0.0067(17) 0.0014(17) -0.0009(16)
C2 0.012(2) 0.022(2) 0.022(2) 0.0135(19) -0.0012(17) -0.0024(17)
C3 0.021(2) 0.025(2) 0.018(2) 0.0101(19) 0.0028(18) 0.0014(19)
C4 0.024(2) 0.023(2) 0.018(2) 0.0075(19) -0.0007(18) -0.0004(19)
C5 0.016(2) 0.015(2) 0.015(2) 0.0051(17) 0.0069(16) 0.0017(16)
C6 0.014(2) 0.017(2) 0.019(2) 0.0089(18) 0.0023(17) 0.0007(16)
C7 0.016(2) 0.014(2) 0.018(2) 0.0066(17) 0.0066(17) 0.0016(16)
C8 0.013(2) 0.015(2) 0.017(2) 0.0074(17) 0.0029(16) 0.0004(16)
C9 0.016(2) 0.018(2) 0.018(2) 0.0077(18) 0.0045(17) 0.0026(17)
C10 0.018(2) 0.017(2) 0.014(2) 0.0052(17) 0.0049(17) 0.0032(17)
C11 0.014(2) 0.020(2) 0.015(2) 0.0085(17) 0.0079(16) 0.0029(16)
C16 0.016(2) 0.021(2) 0.019(2) 0.0105(18) 0.0023(17) -0.0045(17)
C17 0.017(2) 0.029(2) 0.011(2) 0.0077(18) 0.0032(16) 0.0030(18)
C18 0.017(2) 0.029(3) 0.013(2) 0.0105(19) 0.0040(17) 0.0037(19)
C19 0.022(2) 0.023(2) 0.013(2) 0.0084(18) 0.0068(17) -0.0011(18)
C20 0.024(2) 0.026(2) 0.012(2) 0.0093(18) -0.0003(17) -0.0039(19)
C21 0.017(2) 0.027(2) 0.017(2) 0.0138(19) -0.0018(17) 0.0008(18)
C22 0.023(2) 0.020(2) 0.013(2) 0.0056(17) 0.0045(17) 0.0024(18)
C23 0.0078(19) 0.026(2) 0.0116(19) 0.0016(17) -0.0011(15) -0.0023(17)
C24 0.015(2) 0.024(2) 0.016(2) 0.0034(18) 0.0050(17) 0.0025(18)
C25 0.015(2) 0.017(2) 0.016(2) 0.0040(17) 0.0031(16) 0.0008(17)
C26 0.018(2) 0.026(3) 0.025(2) 0.005(2) 0.0050(19) 0.0094(19)
C27 0.012(2) 0.014(2) 0.015(2) 0.0054(16) 0.0055(16) 0.0031(16)
C28 0.0100(19) 0.020(2) 0.013(2) 0.0053(17) 0.0030(15) 0.0032(16)
C29 0.0100(19) 0.017(2) 0.014(2) 0.0043(17) 0.0043(15) 0.0053(16)
C30 0.015(2) 0.015(2) 0.0108(19) 0.0042(16) 0.0042(16) 0.0002(16)
C31 0.017(2) 0.018(2) 0.013(2) 0.0074(17) -0.0013(16) -0.0014(17)
C32 0.012(2) 0.018(2) 0.016(2) 0.0076(17) 0.0017(16) 0.0013(16)
C33 0.017(2) 0.018(2) 0.0116(19) 0.0057(17) 0.0044(16) 0.0008(17)
C34 0.015(2) 0.031(3) 0.029(3) 0.022(2) -0.0102(19) -0.0065(19)
C35 0.025(2) 0.025(2) 0.015(2) 0.0073(19) 0.0013(18) 0.0009(19)
C36 0.021(2) 0.018(2) 0.016(2) 0.0074(18) 0.0007(17) -0.0058(18)
C37 0.024(2) 0.027(3) 0.017(2) 0.0051(19) -0.0013(19) -0.003(2)
C38 0.017(2) 0.018(2) 0.015(2) 0.0070(17) 0.0015(17) -0.0024(17)
C39 0.017(2) 0.017(2) 0.015(2) 0.0055(17) 0.0037(17) -0.0006(17)
C40 0.017(2) 0.014(2) 0.013(2) 0.0037(16) 0.0044(16) -0.0012(16)
C41 0.018(2) 0.014(2) 0.016(2) 0.0054(17) 0.0018(17) -0.0015(17)
C42 0.019(2) 0.022(2) 0.018(2) 0.0074(19) 0.0046(18) 0.0051(18)
C43 0.025(2) 0.018(2) 0.012(2) 0.0035(17) 0.0046(17) 0.0009(18)
C44 0.017(2) 0.020(2) 0.0100(19) 0.0048(17) 0.0043(16) 0.0019(17)
C45 0.0055(18) 0.021(2) 0.0127(19) 0.0066(17) 0.0040(15) 0.0043(15)
C46 0.019(2) 0.026(2) 0.021(2) 0.007(2) 0.0069(18) 0.0051(19)
C47 0.015(2) 0.019(2) 0.023(2) 0.0081(18) 0.0091(18) 0.0023(17)
C48 0.017(2) 0.028(3) 0.028(3) 0.012(2) 0.0082(19) 0.0081(19)
C49 0.013(2) 0.016(2) 0.019(2) 0.0082(17) 0.0051(16) 0.0028(16)
C50 0.0103(19) 0.024(2) 0.013(2) 0.0072(18) 0.0016(16) 0.0021(17)
C51 0.012(2) 0.017(2) 0.016(2) 0.0067(17) 0.0025(16) 0.0022(16)
C52 0.017(2) 0.016(2) 0.013(2) 0.0044(17) 0.0021(16) -0.0021(17)
C53 0.018(2) 0.019(2) 0.017(2) 0.0080(18) -0.0026(17) -0.0042(17)
C54 0.012(2) 0.017(2) 0.024(2) 0.0113(18) -0.0011(17) 0.0009(16)
C55 0.023(2) 0.015(2) 0.0111(19) 0.0048(16) 0.0030(17) -0.0029(17)
C60 0.0107(19) 0.016(2) 0.015(2) 0.0066(17) 0.0022(15) -0.0001(16)
C61 0.017(2) 0.020(2) 0.0116(19) 0.0049(17) 0.0037(16) -0.0002(17)
C62 0.012(2) 0.023(2) 0.013(2) 0.0096(17) 0.0020(16) 0.0027(17)
C63 0.017(2) 0.015(2) 0.013(2) 0.0042(17) 0.0044(16) 0.0001(16)
C64 0.023(2) 0.021(2) 0.0106(19) 0.0059(17) -0.0001(17) 0.0013(18)
C65 0.020(2) 0.021(2) 0.017(2) 0.0097(18) -0.0023(17) -0.0001(18)
C66 0.016(2) 0.018(2) 0.0086(18) 0.0034(16) 0.0012(15) 0.0004(16)
N1 0.0190(19) 0.0194(19) 0.0170(18) 0.0066(15) 0.0071(15) 0.0042(15)
N3 0.019(2) 0.031(2) 0.0105(17) -0.0005(16) 0.0024(15) 0.0122(17)
N4 0.0155(19) 0.024(2) 0.0158(19) 0.0022(16) 0.0038(15) -0.0010(16)
N5 0.0170(19) 0.022(2) 0.0106(17) 0.0015(15) 0.0024(14) 0.0056(15)
N6 0.0163(19) 0.027(2) 0.0151(18) 0.0074(16) 0.0044(15) 0.0064(16)
O1 0.0281(19) 0.034(2) 0.0163(16) 0.0108(15) 0.0090(14) 0.0083(15)
O2 0.035(2) 0.032(2) 0.0227(18) 0.0070(16) 0.0067(16) 0.0224(17)
O3 0.0177(16) 0.0172(15) 0.0150(15) 0.0045(12) 0.0028(12) 0.0009(12)
O4 0.0205(16) 0.0179(15) 0.0137(15) 0.0062(12) 0.0039(12) 0.0010(13)
O7 0.043(2) 0.0209(18) 0.0215(17) 0.0083(14) 0.0150(16) -0.0025(16)
O8 0.0223(17) 0.0214(16) 0.0127(14) 0.0076(13) 0.0057(12) -0.0014(13)
O9 0.0131(17) 0.052(3) 0.0233(18) -0.0014(17) 0.0045(14) 0.0018(16)
O10 0.039(2) 0.041(2) 0.0209(18) 0.0115(17) 0.0077(16) 0.0251(18)
O11 0.0231(17) 0.0194(16) 0.0105(14) 0.0040(12) 0.0002(12) 0.0006(13)
O12 0.0181(16) 0.0222(17) 0.0135(15) 0.0034(13) 0.0033(12) 0.0024(13)
O13 0.0211(17) 0.039(2) 0.0129(16) 0.0056(15) 0.0050(13) 0.0003(15)
O14 0.029(2) 0.034(2) 0.0234(18) 0.0023(16) 0.0061(15) 0.0127(16)
O15 0.0168(15) 0.0201(16) 0.0138(15) 0.0077(13) 0.0030(12) 0.0039(12)
O16 0.0236(17) 0.0153(15) 0.0152(15) 0.0036(12) -0.0010(13) -0.0003(13)
O17 0.0280(19) 0.0248(18) 0.0195(17) 0.0095(14) 0.0032(14) 0.0108(14)
O18 0.0138(16) 0.043(2) 0.0192(17) 0.0082(16) 0.0032(13) -0.0003(15)
O19 0.0210(16) 0.0172(16) 0.0119(14) 0.0010(12) 0.0027(12) 0.0041(13)
O20 0.0182(16) 0.0224(17) 0.0149(15) 0.0063(13) 0.0035(12) 0.0035(13)
O21 0.0185(17) 0.0275(18) 0.0219(17) 0.0087(14) 0.0067(13) 0.0105(14)
O22 0.029(2) 0.060(3) 0.0168(17) 0.0218(18) 0.0067(15) 0.0203(19)
O23 0.0243(17) 0.0169(16) 0.0171(15) 0.0060(13) 0.0102(13) 0.0030(13)
O24 0.0178(15) 0.0177(15) 0.0091(13) 0.0049(12) 0.0031(11) 0.0008(12)
O25 0.0196(16) 0.0175(16) 0.0193(16) 0.0075(13) 0.0043(13) 0.0005(13)
O26 0.0228(17) 0.0215(17) 0.0176(16) 0.0097(13) 0.0001(13) 0.0002(13)
O27 0.0158(15) 0.0184(16) 0.0195(16) 0.0088(13) 0.0053(12) 0.0030(12)
O28 0.028(2) 0.044(2) 0.034(2) 0.0288(19) -0.0081(16) -0.0076(17)
O95 0.0142(15) 0.0178(16) 0.0205(16) 0.0079(13) 0.0030(12) 0.0033(12)
O96 0.0153(15) 0.0201(16) 0.0225(16) 0.0117(14) 0.0046(13) 0.0051(12)
O97 0.0231(18) 0.0308(19) 0.0226(17) 0.0127(15) 0.0016(14) -0.0001(15)
O98 0.0209(17) 0.0309(19) 0.0230(17) 0.0139(15) 0.0014(14) 0.0001(14)
O99 0.025(4) 0.026(4) 0.026(4) 0.013(3) -0.003(3) 0.004(3)

loop_
_atom_type_symbol
_atom_type_description
_atom_type_scat_dispersion_real
_atom_type_scat_dispersion_imag
_atom_type_scat_source
C C 0.0033 0.0016 'International Tables Vol C Tables 4.2.6.8 and 6.1.1.4'
H H 0.0000 0.0000 'International Tables Vol C Tables 4.2.6.8 and 6.1.1.4'
Eu Eu -0.1578 3.6682 'International Tables Vol C Tables 4.2.6.8 and 6.1.1.4'
N N 0.0061 0.0033 'International Tables Vol C Tables 4.2.6.8 and 6.1.1.4'
O O 0.0106 0.0060 'International Tables Vol C Tables 4.2.6.8 and 6.1.1.4'
S S 0.1246 0.1234 'International Tables Vol C Tables 4.2.6.8 and 6.1.1.4'

loop_
_geom_angle_atom_site_label_1
_geom_angle_atom_site_label_2
_geom_angle_atom_site_label_3
_geom_angle
C13A S2A C12A 90.3(8)
C15A C12A S2A 109.4(13)
C15A C12A H12A 125.3
S2A C12A H12A 125.3
C14A C13A S2A 113.4(12)
C14A C13A H13A 123.3
S2A C13A H13A 123.3
C13A C14A C15A 111.6(9)
C13A C14A C16 125.0(9)
C15A C14A C16 123.2(8)
C12A C15A C14A 114.9(14)
C12A C15A H15A 122.5
C14A C15A H15A 122.5
C13B S2B C12B 92.1(4)
C15B C12B S2B 108.6(7)
C15B C12B H12B 125.7
S2B C12B H12B 125.7
S2B C13B H13B 123.4
C12B C15B H15B 122.0
C59A S6A C56A 93.1(4)
C57A C56A S6A 108.9(6)
C57A C56A H56A 125.6
S6A C56A H56A 125.6
C56A C57A C58A 114.7(6)
C56A C57A H57A 122.6
C58A C57A H57A 122.6
C59A C58A C57A 112.4(5)
C59A C58A C60 123.1(5)
C57A C58A C60 124.4(5)
C58A C59A S6A 110.8(5)
C58A C59A H59A 124.6
S6A C59A H59A 124.6
C59B S6B C56B 93.1(10)
C57B C56B S6B 108.3(16)
C57B C56B H56B 125.9
S6B C56B H56B 125.9
C56B C57B H57B 121.6
S6B C59B H59B 124.0
O5 N2 O6 123.5(4)
O5 N2 C18 118.3(4)
O6 N2 C18 118.2(4)
O25 Eu1 O8 139.75(11)
O25 Eu1 O3 144.52(11)
O8 Eu1 O3 75.72(11)
O25 Eu1 O15 72.19(11)
O8 Eu1 O15 74.58(11)
O3 Eu1 O15 135.06(11)
O25 Eu1 O12 74.27(11)
O8 Eu1 O12 75.39(11)
O3 Eu1 O12 128.38(11)
O15 Eu1 O12 74.26(11)
O25 Eu1 O26 72.62(11)
O8 Eu1 O26 143.33(11)
O3 Eu1 O26 73.82(11)
O15 Eu1 O26 142.09(11)
O12 Eu1 O26 108.92(11)
O25 Eu1 O11 95.45(11)
O8 Eu1 O11 86.52(11)
O3 Eu1 O11 83.88(11)
O15 Eu1 O11 126.63(10)
O12 Eu1 O11 52.61(11)
O26 Eu1 O11 70.44(11)
O25 Eu1 O24 115.42(11)
O8 Eu1 O24 71.64(10)
O3 Eu1 O24 69.87(11)
O15 Eu1 O24 69.18(11)
O12 Eu1 O24 135.77(10)
O26 Eu1 O24 115.17(10)
O11 Eu1 O24 149.04(10)
O25 Eu1 O23 73.40(11)
O8 Eu1 O23 121.98(11)
O3 Eu1 O23 88.18(11)
O15 Eu1 O23 79.92(11)
O12 Eu1 O23 143.41(11)
O26 Eu1 O23 76.98(11)
O11 Eu1 O23 147.40(10)
O24 Eu1 O23 50.61(10)
O24 Eu2 O27 141.61(11)
O24 Eu2 O4 75.01(11)
O27 Eu2 O4 79.65(11)
O24 Eu2 O16 74.30(11)
O27 Eu2 O16 140.12(11)
O4 Eu2 O16 138.25(11)
O24 Eu2 O19 90.79(11)
O27 Eu2 O19 82.33(11)
O4 Eu2 O19 127.73(11)
O16 Eu2 O19 80.23(11)
O24 Eu2 O28 145.03(11)
O27 Eu2 O28 70.99(12)
O4 Eu2 O28 136.12(12)
O16 Eu2 O28 70.88(12)
O19 Eu2 O28 80.34(13)
O24 Eu2 O20 73.84(11)
O27 Eu2 O20 72.02(11)
O4 Eu2 O20 75.02(11)
O16 Eu2 O20 121.47(11)
O19 Eu2 O20 52.74(11)
O28 Eu2 O20 122.83(13)
O24 Eu2 O8 71.72(10)
O27 Eu2 O8 125.92(11)
O4 Eu2 O8 71.32(11)
O16 Eu2 O8 72.61(11)
O19 Eu2 O8 150.71(11)
O28 Eu2 O8 100.40(12)
O20 Eu2 O8 136.67(10)
O24 Eu2 O7 120.62(11)
O27 Eu2 O7 78.45(11)
O4 Eu2 O7 74.59(12)
O16 Eu2 O7 97.84(12)
O19 Eu2 O7 147.05(11)
O28 Eu2 O7 68.21(13)
O20 Eu2 O7 140.67(12)
O8 Eu2 O7 50.58(10)
C2 S1 C4 95.0(2)
C26 S3 C23 95.4(2)
C34 S4 C37 94.0(2)
C48 S5 C45 96.1(2)
C4 C1 C3 111.1(4)
C4 C1 C5 123.7(4)
C3 C1 C5 125.2(4)
C3 C2 S1 108.0(3)
C3 C2 H2 126.0
S1 C2 H2 126.0
C1 C3 C2 113.4(4)
C1 C3 H3 123.3
C2 C3 H3 123.3
C1 C4 S1 112.4(4)
C1 C4 H4 123.8
S1 C4 H4 123.8
C10 C5 C6 117.9(4)
C10 C5 C1 122.8(4)
C6 C5 C1 119.3(4)
C7 C6 C5 119.3(4)
C7 C6 H6 120.3
C5 C6 H6 120.3
C8 C7 C6 123.6(4)
C8 C7 N1 119.9(4)
C6 C7 N1 116.4(4)
C7 C8 C9 116.5(4)
C7 C8 C11 125.2(4)
C9 C8 C11 118.1(4)
C10 C9 C8 120.9(4)
C10 C9 H9 119.5
C8 C9 H9 119.5
C9 C10 C5 121.6(4)
C9 C10 H10 119.2
C5 C10 H10 119.2
O3 C11 O4 126.7(4)
O3 C11 C8 117.6(4)
O4 C11 C8 115.5(4)
C17 C16 C21 117.8(4)
C17 C16 C14A 120.8(4)
C21 C16 C14A 121.4(4)
C16 C17 C18 120.1(4)
C16 C17 H17 120.0
C18 C17 H17 120.0
C17 C18 C19 122.3(4)
C17 C18 N2 117.1(4)
C19 C18 N2 120.6(4)
C20 C19 C18 117.0(4)
C20 C19 C22 118.7(4)
C18 C19 C22 124.2(4)
C21 C20 C19 121.3(4)
C21 C20 H20 119.4
C19 C20 H20 119.4
C20 C21 C16 121.4(4)
C20 C21 H21 119.3
C16 C21 H21 119.3
O7 C22 O8 121.4(4)
O7 C22 C19 119.6(4)
O8 C22 C19 118.8(4)
C24 C23 S3 107.4(3)
C24 C23 H23 126.3
S3 C23 H23 126.3
C25 C24 C23 113.2(4)
C25 C24 H24 123.4
C23 C24 H24 123.4
C26 C25 C24 111.4(4)
C26 C25 C27 123.9(4)
C24 C25 C27 124.6(4)
C25 C26 S3 112.6(4)
C25 C26 H26 123.7
S3 C26 H26 123.7
C28 C27 C32 118.2(4)
C28 C27 C25 120.6(4)
C32 C27 C25 121.2(4)
C29 C28 C27 119.3(4)
C29 C28 H28 120.3
C27 C28 H28 120.3
C28 C29 C30 123.6(4)
C28 C29 N3 113.9(4)
C30 C29 N3 122.5(4)
C29 C30 C31 116.0(4)
C29 C30 C33 123.0(4)
C31 C30 C33 121.0(4)
C32 C31 C30 121.6(4)
C32 C31 H31 119.2
C30 C31 H31 119.2
C31 C32 C27 121.3(4)
C31 C32 H32 119.3
C27 C32 H32 119.3
O12 C33 O11 121.4(4)
O12 C33 C30 118.7(4)
O11 C33 C30 119.9(4)
C35 C34 S4 111.1(4)
C35 C34 H34 124.5
S4 C34 H34 124.5
C36 C35 C34 111.7(4)
C36 C35 H35 124.2
C34 C35 H35 124.2
C37 C36 C35 111.4(4)
C37 C36 C38 123.9(4)
C35 C36 C38 124.7(4)
C36 C37 S4 111.8(4)
C36 C37 H37 124.1
S4 C37 H37 124.1
C39 C38 C43 117.7(4)
C39 C38 C36 120.3(4)
C43 C38 C36 121.9(4)
C38 C39 C40 120.1(4)
C38 C39 H39 120.0
C40 C39 H39 120.0
C39 C40 C41 122.9(4)
C39 C40 N4 116.1(4)
C41 C40 N4 120.9(4)
C40 C41 C42 116.5(4)
C40 C41 C44 126.7(4)
C42 C41 C44 116.5(4)
C43 C42 C41 121.2(4)
C43 C42 H42 119.4
C41 C42 H42 119.4
C42 C43 C38 121.5(4)
C42 C43 H43 119.2
C38 C43 H43 119.2
O16 C44 O15 127.4(4)
O16 C44 C41 116.4(4)
O15 C44 C41 116.0(4)
C46 C45 S5 106.5(3)
C46 C45 H45 126.8
S5 C45 H45 126.8
C47 C46 C45 113.1(4)
C47 C46 H46 123.4
C45 C46 H46 123.4
C48 C47 C46 112.1(4)
C48 C47 C49 122.9(4)
C46 C47 C49 125.0(4)
C47 C48 S5 112.2(4)
C47 C48 H48 123.9
S5 C48 H48 123.9
C50 C49 C54 117.7(4)
C50 C49 C47 120.3(4)
C54 C49 C47 122.0(4)
C51 C50 C49 119.6(4)
C51 C50 H50 120.2
C49 C50 H50 120.2
C50 C51 C52 123.8(4)
C50 C51 N5 114.6(4)
C52 C51 N5 121.6(4)
C53 C52 C51 116.3(4)
C53 C52 C55 121.5(4)
C51 C52 C55 122.3(4)
C52 C53 C54 121.6(4)
C52 C53 H53 119.2
C54 C53 H53 119.2
C53 C54 C49 121.0(4)
C53 C54 H54 119.5
C49 C54 H54 119.5
O20 C55 O19 121.4(4)
O20 C55 C52 120.6(4)
O19 C55 C52 118.1(4)
C61 C60 C65 118.0(4)
C61 C60 C58A 120.3(4)
C65 C60 C58A 121.7(4)
C62 C61 C60 119.8(4)
C62 C61 H61 120.1
C60 C61 H61 120.1
C61 C62 C63 123.5(4)
C61 C62 N6 116.5(4)
C63 C62 N6 119.9(4)
C62 C63 C64 116.0(4)
C62 C63 C66 125.9(4)
C64 C63 C66 118.1(4)
C65 C64 C63 121.6(4)
C65 C64 H64 119.2
C63 C64 H64 119.2
C64 C65 C60 121.0(4)
C64 C65 H65 119.5
C60 C65 H65 119.5
O23 C66 O24 120.8(4)
O23 C66 C63 121.6(4)
O24 C66 C63 117.4(4)
O2 N1 O1 123.9(4)
O2 N1 C7 118.9(4)
O1 N1 C7 117.1(4)
O9 N3 O10 125.0(4)
O9 N3 C29 117.5(4)
O10 N3 C29 117.3(4)
O14 N4 O13 123.8(4)
O14 N4 C40 118.9(4)
O13 N4 C40 117.2(4)
O17 N5 O18 124.3(4)
O17 N5 C51 117.9(4)
O18 N5 C51 117.6(4)
O22 N6 O21 124.1(4)
O22 N6 C62 118.3(4)
O21 N6 C62 117.7(4)
C11 O3 Eu1 136.3(3)
C11 O4 Eu2 132.8(3)
C22 O7 Eu2 94.4(3)
C22 O8 Eu1 152.8(3)
C22 O8 Eu2 93.7(3)
Eu1 O8 Eu2 108.15(12)
C33 O11 Eu1 91.9(3)
C33 O12 Eu1 94.0(3)
C44 O15 Eu1 134.1(3)
C44 O16 Eu2 135.0(3)
C55 O19 Eu2 94.1(3)
C55 O20 Eu2 91.8(3)
C66 O23 Eu1 94.0(3)
C66 O24 Eu2 155.5(3)
C66 O24 Eu1 93.7(3)
Eu2 O24 Eu1 108.49(11)

loop_
_geom_bond_atom_site_label_1
_geom_bond_atom_site_label_2
_geom_bond_distance
S2A C13A 1.687(19)
S2A C12A 1.813(15)
C12A C15A 1.32(2)
C12A H12A 0.9500
C13A C14A 1.371(17)
C13A H13A 0.9500
C14A C15A 1.416(16)
C14A C16 1.472(7)
C15A H15A 0.9500
S2B C13B 1.689(9)
S2B C12B 1.760(8)
C12B C15B 1.355(13)
C12B H12B 0.9500
C13B H13B 0.9500
C15B H15B 0.9500
S6A C59A 1.728(8)
S6A C56A 1.738(7)
C56A C57A 1.373(12)
C56A H56A 0.9500
C57A C58A 1.421(9)
C57A H57A 0.9500
C58A C59A 1.366(9)
C58A C60 1.480(6)
C59A H59A 0.9500
S6B C59B 1.728(19)
S6B C56B 1.736(18)
C56B C57B 1.37(2)
C56B H56B 0.9500
C57B H57B 0.9500
C59B H59B 0.9500
N2 O5 1.228(5)
N2 O6 1.229(5)
N2 C18 1.468(6)
Eu1 O25 2.363(3)
Eu1 O8 2.383(3)
Eu1 O3 2.416(3)
Eu1 O15 2.451(3)
Eu1 O12 2.468(3)
Eu1 O26 2.492(3)
Eu1 O11 2.510(3)
Eu1 O24 2.560(3)
Eu1 O23 2.568(3)
Eu2 O24 2.375(3)
Eu2 O27 2.378(3)
Eu2 O4 2.399(3)
Eu2 O16 2.402(3)
Eu2 O19 2.444(3)
Eu2 O28 2.495(4)
Eu2 O20 2.513(3)
Eu2 O8 2.563(3)
Eu2 O7 2.564(4)
S1 C2 1.693(5)
S1 C4 1.702(5)
S3 C26 1.684(5)
S3 C23 1.703(5)
S4 C34 1.649(6)
S4 C37 1.712(5)
S5 C48 1.688(5)
S5 C45 1.715(4)
C1 C4 1.380(7)
C1 C3 1.427(6)
C1 C5 1.479(6)
C2 C3 1.458(6)
C2 H2 0.9500
C3 H3 0.9500
C4 H4 0.9500
C5 C10 1.394(6)
C5 C6 1.400(6)
C6 C7 1.384(6)
C6 H6 0.9500
C7 C8 1.384(6)
C7 N1 1.466(6)
C8 C9 1.399(6)
C8 C11 1.513(6)
C9 C10 1.386(6)
C9 H9 0.9500
C10 H10 0.9500
C11 O3 1.248(5)
C11 O4 1.271(5)
C16 C17 1.387(7)
C16 C21 1.402(6)
C17 C18 1.392(7)
C17 H17 0.9500
C18 C19 1.395(6)
C19 C20 1.389(7)
C19 C22 1.507(6)
C20 C21 1.380(7)
C20 H20 0.9500
C21 H21 0.9500
C22 O7 1.241(6)
C22 O8 1.271(5)
C23 C24 1.458(6)
C23 H23 0.9500
C24 C25 1.426(6)
C24 H24 0.9500
C25 C26 1.375(6)
C25 C27 1.474(6)
C26 H26 0.9500
C27 C28 1.392(6)
C27 C32 1.400(6)
C28 C29 1.386(6)
C28 H28 0.9500
C29 C30 1.393(6)
C29 N3 1.477(6)
C30 C31 1.400(6)
C30 C33 1.495(6)
C31 C32 1.378(6)
C31 H31 0.9500
C32 H32 0.9500
C33 O12 1.261(5)
C33 O11 1.269(5)
C34 C35 1.435(6)
C34 H34 0.9500
C35 C36 1.428(7)
C35 H35 0.9500
C36 C37 1.376(7)
C36 C38 1.485(6)
C37 H37 0.9500
C38 C39 1.387(6)
C38 C43 1.392(7)
C39 C40 1.387(6)
C39 H39 0.9500
C40 C41 1.387(6)
C40 N4 1.461(6)
C41 C42 1.391(6)
C41 C44 1.523(6)
C42 C43 1.386(6)
C42 H42 0.9500
C43 H43 0.9500
C44 O16 1.252(5)
C44 O15 1.261(5)
C45 C46 1.480(6)
C45 H45 0.9500
C46 C47 1.430(7)
C46 H46 0.9500
C47 C48 1.377(7)
C47 C49 1.469(6)
C48 H48 0.9500
C49 C50 1.397(6)
C49 C54 1.406(6)
C50 C51 1.379(6)
C50 H50 0.9500
C51 C52 1.393(6)
C51 N5 1.482(6)
C52 C53 1.386(6)
C52 C55 1.503(6)
C53 C54 1.392(7)
C53 H53 0.9500
C54 H54 0.9500
C55 O20 1.246(6)
C55 O19 1.281(5)
C60 C61 1.390(6)
C60 C65 1.400(6)
C61 C62 1.389(6)
C61 H61 0.9500
C62 C63 1.389(6)
C62 N6 1.465(6)
C63 C64 1.396(6)
C63 C66 1.501(6)
C64 C65 1.393(7)
C64 H64 0.9500
C65 H65 0.9500
C66 O23 1.248(5)
C66 O24 1.273(5)
N1 O2 1.221(5)
N1 O1 1.230(5)
N3 O9 1.219(6)
N3 O10 1.227(6)
N4 O14 1.222(5)
N4 O13 1.236(5)
N5 O17 1.220(5)
N5 O18 1.222(5)
N6 O22 1.225(5)
N6 O21 1.229(5)
